data_1525050
loop_
_publ_author_name
'Palkina, K.K.'
'Maksimova, S.I.'
'Kuznetsov, V.G.'

_publ_section_title
;
 Crystal structure of Cs Pr (P O3)4
;
_journal_name_full 'Izvestiya Akademii Nauk SSSR, Neorganicheskie Materialy'
_journal_page_first 284
_journal_page_last 287
_journal_volume 14
_journal_year 1978
_chemical_formula_sum 'Cs O12 P4 Pr'
_chemical_name_systematic 'Cs Pr (P O3)4'
_space_group_IT_number 4
_symmetry_space_group_name_Hall 'P 2yb'
_symmetry_space_group_name_H-M 'P 1 21 1'
_cell_angle_alpha 90
_cell_angle_beta 99.66
_cell_angle_gamma 90
_cell_formula_units_Z 2
_cell_length_a 7.159
_cell_length_b 9.19
_cell_length_c 8.809
_cell_volume 571.337
_citation_journal_id_ASTM IVNMAW
_cod_data_source_file Palkina_IVNMAW_1978_576.cif
_cod_data_source_block Cs1O12P4Pr1
_cod_original_cell_volume 571.3372
_cod_original_formula_sum 'Cs1 O12 P4 Pr1'
_cod_database_code 1525050

loop_
_symmetry_equiv_pos_as_xyz
x,y,z
-x,y+1/2,-z

loop_
_atom_site_label
_atom_site_type_symbol
_atom_site_fract_x
_atom_site_fract_y
_atom_site_fract_z
_atom_site_occupancy
_atom_site_U_iso_or_equiv
P2 P+5 0.3084 0.07841 0.77339 1 0.0
P3 P+5 0.06011 0.89427 0.37629 1 0.0
O5 O-2 0.6613 0.76482 0.63446 1 0.0
O9 O-2 0.53966 0.05836 0.49251 1 0.0
P1 P+5 0.08159 0.27901 -0.07171 1 0.0
O1 O-2 0.9248 0.17337 0.9086 1 0.0
O7 O-2 0.03901 0.40279 0.80136 1 0.0
O4 O-2 0.2729 0.20789 0.88907 1 0.0
Pr1 Pr+3 0.79867 -0.0017 0.69721 1 0.0
O11 O-2 0.2121 0.02 0.3644 1 0.0
Cs1 Cs+1 0.6721 0.16391 0.17472 1 0.0
O10 O-2 0.2787 0.16461 0.61195 1 0.0
O2 O-2 0.86168 0.85501 0.92275 1 0.0
O8 O-2 0.51041 0.03434 0.81748 1 0.0
O6 O-2 0.15227 -0.03273 0.76823 1 0.0
P4 P+5 0.6454 0.62948 0.54211 1 0.0
O12 O-2 0.8495 0.25169 0.59529 1 0.0
O3 O-2 0.07657 0.44971 0.53105 1 0.0
